data_4108488
loop_
_publ_author_name
'Miguel A. Huertos'
'Julio P\'erez'
'Luc\'ia Riera'
'Amador Men\'endez-Vel\'azquez'

_publ_contact_author
;
     JULIO PEREZ
     Departamento de Quimica Organica e Inorganica 
     IUQOEM - Facultad de Quimica
     Universidad de Oviedo-CSIC
     C/ Julian Claveria s/n
     33006 Oviedo  (ASTURIAS)
     SPAIN
;
_publ_contact_author_email japm@uniovi.es
_publ_contact_author_fax +34-85-103446
_publ_contact_author_phone +34-85-102985
_publ_section_title
;
 From N-Alkylimidazole Ligands at a Rhenium Center: Ring Opening or
 Formation of NHC Complexes
;
_journal_name_full 'Journal of the American Chemical Society'
_journal_page_first 13530
_journal_page_last 13531
_journal_paper_doi 10.1021/ja805888f
_journal_volume 130
_journal_year 2008
_chemical_formula_sum 'C23 H25 N6 O3 Re'
_chemical_formula_weight 619.69
_chemical_name_systematic
;
 ?
;
_space_group_IT_number 14
_symmetry_cell_setting monoclinic
_symmetry_space_group_name_Hall '-P 2ybc'
_symmetry_space_group_name_H-M 'P 1 21/c 1'
_atom_sites_solution_hydrogens geom
_atom_sites_solution_primary direct
_atom_sites_solution_secondary difmap
_audit_creation_method SHELXL-97
_cell_angle_alpha 90.000
_cell_angle_beta 120.652(1)
_cell_angle_gamma 90.000
_cell_formula_units_Z 4
_cell_length_a 13.4701(2)
_cell_length_b 11.7958(2)
_cell_length_c 17.5998(5)
_cell_measurement_reflns_used 4655
_cell_measurement_temperature 150
_cell_measurement_theta_max 25.350
_cell_measurement_theta_min 0.407
_cell_volume 2405.72(9)
_computing_structure_refinement 'SHELXL-97 (Sheldrick, 1997)'
_diffrn_ambient_temperature 150
_diffrn_measured_fraction_theta_full 1.000
_diffrn_measured_fraction_theta_max 1.000
_diffrn_radiation_monochromator graphite
_diffrn_radiation_source 'fine-focus sealed tube'
_diffrn_radiation_type MoK\a
_diffrn_radiation_wavelength 0.71073
_diffrn_reflns_av_R_equivalents 0.0000
_diffrn_reflns_av_sigmaI/netI 0.0320
_diffrn_reflns_limit_h_max 15
_diffrn_reflns_limit_h_min -16
_diffrn_reflns_limit_k_max 0
_diffrn_reflns_limit_k_min -14
_diffrn_reflns_limit_l_max 14
_diffrn_reflns_limit_l_min -21
_diffrn_reflns_number 4424
_diffrn_reflns_theta_full 25.37
_diffrn_reflns_theta_max 25.37
_diffrn_reflns_theta_min 1.76
_exptl_absorpt_coefficient_mu 5.087
_exptl_absorpt_correction_T_max 0.700
_exptl_absorpt_correction_T_min 0.490
_exptl_absorpt_correction_type multi-scan
_exptl_absorpt_process_details
;
CrysAlis RED, Oxford Diffraction Ltd.,
Version 1.171.32.5 (release 08-05-2007 CrysAlis171 .NET)
(compiled May  8 2007,13:10:02)
empirical absorption correction using spherical harmonics,
 implemented in SCALE3 ABSPACK scaling algorithm.
;
_exptl_crystal_colour red
_exptl_crystal_density_diffrn 1.711
_exptl_crystal_F_000 1216
_exptl_crystal_size_max 0.15
_exptl_crystal_size_mid 0.12
_exptl_crystal_size_min 0.07
_refine_diff_density_max 0.945
_refine_diff_density_min -1.094
_refine_diff_density_rms 0.351
_refine_ls_extinction_method none
_refine_ls_goodness_of_fit_ref 1.143
_refine_ls_hydrogen_treatment constr
_refine_ls_matrix_type full
_refine_ls_number_parameters 298
_refine_ls_number_reflns 4424
_refine_ls_number_restraints 0
_refine_ls_restrained_S_all 1.143
_refine_ls_R_factor_all 0.0334
_refine_ls_R_factor_gt 0.0233
_refine_ls_shift/su_max 0.009
_refine_ls_shift/su_mean 0.001
_refine_ls_structure_factor_coef Fsqd
_refine_ls_weighting_details 'calc w=1/[\s^2^(Fo^2^)+(0.0590P)^2^+2.1187P] where P=(Fo^2^+2Fc^2^)/3'
_refine_ls_weighting_scheme calc
_refine_ls_wR_factor_gt 0.0636
_refine_ls_wR_factor_ref 0.0975
_reflns_number_gt 3791
_reflns_number_total 4424
_reflns_threshold_expression >2sigma(I)
_cod_data_source_file ja805888f_si_003_5.cif
_cod_data_source_block Compound_2c_(ma423)
_cod_database_code 4108488

loop_
_symmetry_equiv_pos_as_xyz
'x, y, z'
'-x, y+1/2, -z+1/2'
'-x, -y, -z'
'x, -y-1/2, z-1/2'

loop_
_atom_site_label
_atom_site_type_symbol
_atom_site_fract_x
_atom_site_fract_y
_atom_site_fract_z
_atom_site_U_iso_or_equiv
_atom_site_adp_type
_atom_site_occupancy
_atom_site_symmetry_multiplicity
_atom_site_calc_flag
_atom_site_refinement_flags
Re1 Re 0.143753(17) 0.109796(17) 0.394769(13) 0.01940(11) Uani 1 1 d .
C76 C 0.3452(5) -0.2381(5) 0.1422(4) 0.0291(13) Uani 1 1 d .
C2 C 0.0043(4) 0.0868(4) 0.2017(3) 0.0195(11) Uani 1 1 d .
O12 O 0.3758(4) 0.0698(4) 0.5655(3) 0.0352(10) Uani 1 1 d .
N4 N 0.2671(4) 0.3413(4) 0.2690(3) 0.0271(10) Uani 1 1 d .
C31 C -0.1015(6) 0.0881(6) 0.0360(4) 0.0354(15) Uani 1 1 d .
H31A H -0.1711 0.1227 -0.0095 0.053 Uiso 1 1 calc R
H31B H -0.1078 0.0072 0.0294 0.053 Uiso 1 1 calc R
H31C H -0.0372 0.1140 0.0313 0.053 Uiso 1 1 calc R
N7 N 0.2761(4) -0.0885(4) 0.2004(3) 0.0243(10) Uani 1 1 d .
N2 N 0.2078(4) 0.2472(4) 0.3469(3) 0.0217(10) Uani 1 1 d .
N3 N -0.0839(4) 0.1190(4) 0.1218(3) 0.0245(11) Uani 1 1 d .
C6 C 0.3281(5) -0.0886(4) 0.2864(4) 0.0213(11) Uani 1 1 d .
H6 H 0.4023 -0.1185 0.3172 0.026 Uiso 1 1 calc R
O13 O 0.0840(4) 0.2769(4) 0.4990(3) 0.0437(12) Uani 1 1 d .
N1 N -0.0052(4) 0.1372(4) 0.2666(3) 0.0218(10) Uani 1 1 d .
O11 O 0.0366(5) -0.0877(4) 0.4429(4) 0.0534(14) Uani 1 1 d .
N5 N 0.1783(3) 0.0063(3) 0.3063(3) 0.0167(9) Uani 1 1 d .
C1 C 0.1000(4) 0.0155(4) 0.2209(3) 0.0203(11) Uani 1 1 d .
H1 H 0.1070 -0.0215 0.1772 0.024 Uiso 1 1 calc R
C71 C 0.3405(5) -0.1234(4) 0.1608(4) 0.0225(12) Uani 1 1 d .
C75 C 0.3979(5) -0.2673(5) 0.0946(4) 0.0306(13) Uani 1 1 d .
H75 H 0.4022 -0.3436 0.0832 0.037 Uiso 1 1 calc R
C4 C -0.1510(5) 0.1948(5) 0.1373(4) 0.0302(13) Uani 1 1 d .
H4 H -0.2175 0.2313 0.0948 0.036 Uiso 1 1 calc R
C13 C 0.1053(5) 0.2122(5) 0.4605(4) 0.0306(14) Uani 1 1 d .
C73 C 0.4388(5) -0.0756(5) 0.0831(4) 0.0303(13) Uani 1 1 d .
H73 H 0.4695 -0.0208 0.0629 0.036 Uiso 1 1 calc R
C9 C 0.2257(6) 0.4195(5) 0.3028(5) 0.0411(17) Uani 1 1 d .
H9 H 0.2237 0.4977 0.2953 0.049 Uiso 1 1 calc R
C41 C 0.3118(6) 0.3630(5) 0.2105(4) 0.0364(15) Uani 1 1 d .
H41A H 0.3112 0.4431 0.2007 0.055 Uiso 1 1 calc R
H41B H 0.2642 0.3252 0.1552 0.055 Uiso 1 1 calc R
H41C H 0.3894 0.3350 0.2372 0.055 Uiso 1 1 calc R
C74 C 0.4441(5) -0.1880(5) 0.0635(4) 0.0273(13) Uani 1 1 d .
C72 C 0.3891(5) -0.0409(5) 0.1323(4) 0.0278(13) Uani 1 1 d .
C12 C 0.2900(5) 0.0848(5) 0.5020(4) 0.0252(12) Uani 1 1 d .
C5 C 0.2812(4) -0.0471(4) 0.3365(3) 0.0208(11) Uani 1 1 d .
H5 H 0.3257 -0.0574 0.3973 0.025 Uiso 1 1 calc R
C78 C 0.4935(5) -0.2217(6) 0.0063(4) 0.0356(14) Uani 1 1 d .
H78A H 0.5153 -0.3002 0.0159 0.053 Uiso 1 1 calc R
H78B H 0.5601 -0.1761 0.0214 0.053 Uiso 1 1 calc R
H78C H 0.4364 -0.2101 -0.0548 0.053 Uiso 1 1 calc R
C11 C 0.0759(5) -0.0144(5) 0.4242(4) 0.0311(13) Uani 1 1 d .
C029 C 0.2889(7) -0.3266(5) 0.1691(5) 0.0506(19) Uani 1 1 d .
H02A H 0.2901 -0.3982 0.1437 0.076 Uiso 1 1 calc R
H02B H 0.2105 -0.3051 0.1486 0.076 Uiso 1 1 calc R
H02C H 0.3301 -0.3330 0.2324 0.076 Uiso 1 1 calc R
C77 C 0.3839(7) 0.0826(5) 0.1508(5) 0.0444(17) Uani 1 1 d .
H77A H 0.4145 0.1271 0.1218 0.067 Uiso 1 1 calc R
H77B H 0.4287 0.0957 0.2134 0.067 Uiso 1 1 calc R
H77C H 0.3052 0.1041 0.1293 0.067 Uiso 1 1 calc R
C3 C -0.1014(4) 0.2053(5) 0.2254(4) 0.0271(13) Uani 1 1 d .
H3 H -0.1280 0.2515 0.2540 0.033 Uiso 1 1 calc R
C7 C 0.2560(5) 0.2391(5) 0.2974(4) 0.0243(12) Uani 1 1 d .
H7 H 0.2791 0.1713 0.2841 0.029 Uiso 1 1 calc R
C8 C 0.1882(6) 0.3610(5) 0.3495(5) 0.0374(16) Uani 1 1 d .
H8 H 0.1542 0.3932 0.3790 0.045 Uiso 1 1 calc R

loop_
_atom_site_aniso_label
_atom_site_aniso_U_11
_atom_site_aniso_U_22
_atom_site_aniso_U_33
_atom_site_aniso_U_23
_atom_site_aniso_U_13
_atom_site_aniso_U_12
Re1 0.02120(15) 0.01938(15) 0.02209(15) -0.00018(8) 0.01427(11) 0.00002(8)
C76 0.034(3) 0.027(3) 0.032(3) 0.007(3) 0.020(3) 0.011(3)
C2 0.015(3) 0.021(3) 0.021(3) 0.001(2) 0.008(2) -0.002(2)
O12 0.030(2) 0.043(3) 0.026(2) 0.004(2) 0.009(2) 0.000(2)
N4 0.032(3) 0.022(2) 0.031(3) 0.005(2) 0.019(2) 0.002(2)
C31 0.031(3) 0.039(4) 0.027(3) 0.003(3) 0.008(3) 0.000(3)
N7 0.022(2) 0.029(3) 0.026(3) -0.002(2) 0.015(2) 0.005(2)
N2 0.021(2) 0.020(2) 0.024(2) 0.0022(19) 0.012(2) 0.0015(19)
N3 0.018(2) 0.022(3) 0.028(3) 0.0042(19) 0.008(2) 0.0034(18)
C6 0.018(3) 0.018(3) 0.025(3) 0.002(2) 0.009(2) 0.004(2)
O13 0.062(3) 0.036(3) 0.055(3) -0.012(2) 0.046(3) -0.001(2)
N1 0.019(2) 0.021(2) 0.025(2) 0.001(2) 0.011(2) 0.000(2)
O11 0.073(4) 0.039(3) 0.074(4) 0.002(3) 0.056(3) -0.012(3)
N5 0.017(2) 0.014(2) 0.020(2) 0.0033(17) 0.0105(19) 0.0001(17)
C1 0.020(3) 0.019(3) 0.021(3) -0.002(2) 0.010(2) -0.003(2)
C71 0.015(3) 0.029(3) 0.023(3) -0.001(2) 0.010(2) 0.005(2)
C75 0.037(3) 0.023(3) 0.035(3) -0.003(3) 0.021(3) 0.004(3)
C4 0.021(3) 0.027(3) 0.036(3) 0.005(3) 0.010(3) 0.006(2)
C13 0.036(3) 0.030(3) 0.033(3) -0.001(3) 0.024(3) -0.002(3)
C73 0.029(3) 0.033(3) 0.031(3) -0.008(3) 0.017(3) -0.007(3)
C9 0.053(4) 0.021(3) 0.067(5) 0.009(3) 0.043(4) 0.009(3)
C41 0.050(4) 0.028(3) 0.039(4) 0.001(3) 0.029(3) -0.010(3)
C74 0.018(3) 0.040(4) 0.024(3) -0.005(3) 0.010(2) -0.001(2)
C72 0.027(3) 0.030(3) 0.028(3) -0.006(3) 0.015(3) -0.001(3)
C12 0.029(3) 0.023(3) 0.031(3) -0.001(3) 0.021(3) 0.000(2)
C5 0.021(3) 0.022(3) 0.020(3) 0.006(2) 0.011(2) 0.006(2)
C78 0.030(3) 0.047(4) 0.034(3) -0.010(3) 0.020(3) 0.000(3)
C11 0.038(3) 0.029(3) 0.035(3) -0.002(3) 0.024(3) -0.005(3)
C029 0.081(5) 0.025(4) 0.076(5) 0.007(4) 0.062(5) 0.009(3)
C77 0.054(4) 0.032(3) 0.063(5) -0.015(4) 0.041(4) -0.012(3)
C3 0.016(3) 0.022(3) 0.044(4) 0.004(3) 0.017(3) 0.004(2)
C7 0.032(3) 0.020(3) 0.025(3) -0.001(2) 0.018(3) -0.003(2)
C8 0.051(4) 0.022(3) 0.059(4) 0.003(3) 0.042(4) 0.007(3)

loop_
_atom_type_symbol
_atom_type_description
_atom_type_scat_dispersion_real
_atom_type_scat_dispersion_imag
_atom_type_scat_source
C C 0.0033 0.0016 'International Tables Vol C Tables 4.2.6.8 and 6.1.1.4'
H H 0.0000 0.0000 'International Tables Vol C Tables 4.2.6.8 and 6.1.1.4'
N N 0.0061 0.0033 'International Tables Vol C Tables 4.2.6.8 and 6.1.1.4'
O O 0.0106 0.0060 'International Tables Vol C Tables 4.2.6.8 and 6.1.1.4'
Re Re -1.0185 7.2310 'International Tables Vol C Tables 4.2.6.8 and 6.1.1.4'

loop_
_geom_angle_atom_site_label_1
_geom_angle_atom_site_label_2
_geom_angle_atom_site_label_3
_geom_angle
C13 Re1 C12 87.8(3)
C13 Re1 C11 90.3(3)
C12 Re1 C11 90.5(3)
C13 Re1 N1 98.3(2)
C12 Re1 N1 172.06(19)
C11 Re1 N1 94.6(2)
C13 Re1 N2 92.6(2)
C12 Re1 N2 94.8(2)
C11 Re1 N2 174.1(2)
N1 Re1 N2 79.93(16)
C13 Re1 N5 173.3(2)
C12 Re1 N5 97.33(19)
C11 Re1 N5 94.0(2)
N1 Re1 N5 76.24(16)
N2 Re1 N5 82.66(15)
C75 C76 C71 118.6(5)
C75 C76 C029 120.9(5)
C71 C76 C029 120.5(5)
N3 C2 N1 110.1(5)
N3 C2 C1 128.4(5)
N1 C2 C1 121.4(5)
C7 N4 C9 107.4(5)
C7 N4 C41 125.8(5)
C9 N4 C41 126.7(5)
N3 C31 H31A 109.5
N3 C31 H31B 109.5
H31A C31 H31B 109.5
N3 C31 H31C 109.5
H31A C31 H31C 109.5
H31B C31 H31C 109.5
C6 N7 C71 117.8(5)
C7 N2 C8 105.0(5)
C7 N2 Re1 128.1(4)
C8 N2 Re1 126.1(4)
C2 N3 C4 106.9(5)
C2 N3 C31 127.0(5)
C4 N3 C31 126.0(5)
N7 C6 C5 125.4(5)
N7 C6 H6 117.3
C5 C6 H6 117.3
C2 N1 C3 106.3(5)
C2 N1 Re1 112.5(3)
C3 N1 Re1 140.1(4)
C1 N5 C5 122.9(4)
C1 N5 Re1 114.9(3)
C5 N5 Re1 121.3(3)
N5 C1 C2 114.6(5)
N5 C1 H1 122.7
C2 C1 H1 122.7
C72 C71 C76 120.1(5)
C72 C71 N7 119.2(5)
C76 C71 N7 120.3(5)
C74 C75 C76 122.9(5)
C74 C75 H75 118.6
C76 C75 H75 118.6
C3 C4 N3 107.1(5)
C3 C4 H4 126.4
N3 C4 H4 126.4
O13 C13 Re1 177.5(5)
C74 C73 C72 122.5(6)
C74 C73 H73 118.7
C72 C73 H73 118.7
C8 C9 N4 106.4(5)
C8 C9 H9 126.8
N4 C9 H9 126.8
N4 C41 H41A 109.5
N4 C41 H41B 109.5
H41A C41 H41B 109.5
N4 C41 H41C 109.5
H41A C41 H41C 109.5
H41B C41 H41C 109.5
C75 C74 C73 117.3(5)
C75 C74 C78 121.7(5)
C73 C74 C78 120.9(5)
C73 C72 C71 118.5(5)
C73 C72 C77 120.5(6)
C71 C72 C77 120.9(5)
O12 C12 Re1 179.4(5)
N5 C5 C6 127.5(5)
N5 C5 H5 116.2
C6 C5 H5 116.2
C74 C78 H78A 109.5
C74 C78 H78B 109.5
H78A C78 H78B 109.5
C74 C78 H78C 109.5
H78A C78 H78C 109.5
H78B C78 H78C 109.5
O11 C11 Re1 179.1(6)
C76 C029 H02A 109.5
C76 C029 H02B 109.5
H02A C029 H02B 109.5
C76 C029 H02C 109.5
H02A C029 H02C 109.5
H02B C029 H02C 109.5
C72 C77 H77A 109.5
C72 C77 H77B 109.5
H77A C77 H77B 109.5
C72 C77 H77C 109.5
H77A C77 H77C 109.5
H77B C77 H77C 109.5
C4 C3 N1 109.6(5)
C4 C3 H3 125.2
N1 C3 H3 125.2
N2 C7 N4 111.3(5)
N2 C7 H7 124.4
N4 C7 H7 124.4
C9 C8 N2 109.9(5)
C9 C8 H8 125.0
N2 C8 H8 125.0

loop_
_geom_bond_atom_site_label_1
_geom_bond_atom_site_label_2
_geom_bond_distance
Re1 C13 1.917(6)
Re1 C12 1.933(6)
Re1 C11 1.933(6)
Re1 N1 2.145(5)
Re1 N2 2.195(4)
Re1 N5 2.207(4)
C76 C75 1.389(8)
C76 C71 1.401(8)
C76 C029 1.502(8)
C2 N3 1.352(7)
C2 N1 1.351(7)
C2 C1 1.428(7)
O12 C12 1.140(7)
N4 C7 1.342(7)
N4 C9 1.362(8)
N4 C41 1.455(7)
C31 N3 1.452(8)
C31 H31A 0.9600
C31 H31B 0.9600
C31 H31C 0.9600
N7 C6 1.304(7)
N7 C71 1.424(7)
N2 C7 1.331(7)
N2 C8 1.374(7)
N3 C4 1.393(7)
C6 C5 1.409(7)
C6 H6 0.9300
O13 C13 1.150(7)
N1 C3 1.375(7)
O11 C11 1.145(7)
N5 C1 1.329(6)
N5 C5 1.359(6)
C1 H1 0.9300
C71 C72 1.400(8)
C75 C74 1.382(8)
C75 H75 0.9300
C4 C3 1.345(8)
C4 H4 0.9300
C73 C74 1.382(9)
C73 C72 1.398(8)
C73 H73 0.9300
C9 C8 1.352(9)
C9 H9 0.9300
C41 H41A 0.9600
C41 H41B 0.9600
C41 H41C 0.9600
C74 C78 1.515(7)
C72 C77 1.503(8)
C5 H5 0.9300
C78 H78A 0.9600
C78 H78B 0.9600
C78 H78C 0.9600
C029 H02A 0.9600
C029 H02B 0.9600
C029 H02C 0.9600
C77 H77A 0.9600
C77 H77B 0.9600
C77 H77C 0.9600
C3 H3 0.9300
C7 H7 0.9300
C8 H8 0.9300
